data_7013021
loop_
_publ_author_name
'Cronje, Stephanie'
'Raubenheimer, Helgard G.'
'Spies, Hendrik S. C.'
'Esterhuysen, Catharine'
'Schmidbaur, Hubert'
'Schier, Annette'
'Kruger, Gert J.'

_publ_section_title
;
 Synthesis and characterisation of N-coordinated pentafluorophenyl
 gold(i) thiazole-derived complexes and an unusual self-assembly to
 form a tetrameric gold(i) complexElectronic supplementary information
 (ESI) available: Characterisation data for 1. See
 http://www.rsc.org/suppdata/dt/b3/b303625a/
;
_journal_issue 14
_journal_name_full 'Dalton Transactions'
_journal_page_first 2859
_journal_paper_doi 10.1039/b303625a
_journal_year 2003
_chemical_formula_moiety 'C10 H5 Au F5 N S2'
_chemical_formula_sum 'C10 H5 Au F5 N S2'
_chemical_formula_weight 495.24
_chemical_name_common (4-methyl-3H-thiazole-2-thione-kappaS)pentafluorophenylgold(i)
_chemical_name_systematic
;
(4-methyl-3H-thiazole-2-thione-\kS)pentafluorophenylgold(I)
;
_chemical_temperature_decomposition 363.15
_space_group_IT_number 14
_symmetry_cell_setting monoclinic
_symmetry_space_group_name_Hall '-P 2yab'
_symmetry_space_group_name_H-M 'P 1 21/a 1'
_atom_sites_solution_hydrogens geom
_atom_sites_solution_primary direct
_atom_sites_solution_secondary difmap
_audit_creation_method SHELXL-97
_cell_angle_alpha 90.00
_cell_angle_beta 92.933(2)
_cell_angle_gamma 90.00
_cell_formula_units_Z 4
_cell_length_a 7.4858(5)
_cell_length_b 12.2944(9)
_cell_length_c 13.5153(10)
_cell_measurement_reflns_used 1982
_cell_measurement_temperature 293(2)
_cell_measurement_theta_max 24.71
_cell_measurement_theta_min 1
_cell_volume 1242.23(15)
_computing_cell_refinement 'DENZO-SMN (Otwinowski & Minor, 1997)'
_computing_data_collection 'COLLECT (Nonius, 1998)'
_computing_data_reduction 'DENZO-SMN (Otwinowski & Minor, 1997)'
_computing_molecular_graphics 'ORTEP-III for Windows (Farrugia,1997)'
_computing_publication_material 'WINGX (Farrugia, 1999)'
_computing_structure_refinement 'SHELXL-97 (Sheldrick, 1997)'
_computing_structure_solution 'SHELXS-97 (Sheldrick, 1990)'
_diffrn_ambient_temperature 293(2)
_diffrn_measured_fraction_theta_full 0.961
_diffrn_measured_fraction_theta_max 0.961
_diffrn_measurement_device_type 'Nonius Kappa CCD'
_diffrn_measurement_method '\f and \w scans to fill Ewald sphere'
_diffrn_radiation_monochromator graphite
_diffrn_radiation_source 'fine-focus sealed tube'
_diffrn_radiation_type MoK\a
_diffrn_radiation_wavelength 0.71073
_diffrn_reflns_av_R_equivalents 0.0470
_diffrn_reflns_av_sigmaI/netI 0.0512
_diffrn_reflns_limit_h_max 9
_diffrn_reflns_limit_h_min 0
_diffrn_reflns_limit_k_max 14
_diffrn_reflns_limit_k_min -14
_diffrn_reflns_limit_l_max 16
_diffrn_reflns_limit_l_min -16
_diffrn_reflns_number 3901
_diffrn_reflns_theta_full 25.44
_diffrn_reflns_theta_max 25.44
_diffrn_reflns_theta_min 2.24
_exptl_absorpt_coefficient_mu 12.223
_exptl_absorpt_correction_T_max 0.16
_exptl_absorpt_correction_T_min 0.01
_exptl_absorpt_correction_type empirical
_exptl_absorpt_process_details 'Scalepack (Otwinowski & Minor, 1997)'
_exptl_crystal_colour 'light yellow'
_exptl_crystal_density_diffrn 2.648
_exptl_crystal_density_method 'not measured'
_exptl_crystal_description prism
_exptl_crystal_F_000 912
_exptl_crystal_size_max 0.45
_exptl_crystal_size_mid 0.33
_exptl_crystal_size_min 0.15
_refine_diff_density_max 2.412
_refine_diff_density_min -2.439
_refine_diff_density_rms 0.280
_refine_ls_extinction_method none
_refine_ls_goodness_of_fit_ref 1.092
_refine_ls_hydrogen_treatment mixed
_refine_ls_matrix_type full
_refine_ls_number_parameters 173
_refine_ls_number_reflns 2201
_refine_ls_number_restraints 0
_refine_ls_restrained_S_all 1.092
_refine_ls_R_factor_all 0.0814
_refine_ls_R_factor_gt 0.0677
_refine_ls_shift/su_max 0.006
_refine_ls_shift/su_mean 0.001
_refine_ls_structure_factor_coef Fsqd
_refine_ls_weighting_details 'calc w=1/[\s^2^(Fo^2^)+(0.1043P)^2^+11.0960P] where P=(Fo^2^+2Fc^2^)/3'
_refine_ls_weighting_scheme calc
_refine_ls_wR_factor_gt 0.1719
_refine_ls_wR_factor_ref 0.1854
_reflns_number_gt 1846
_reflns_number_total 2203
_reflns_threshold_expression >2sigma(I)
_cod_data_source_file b303625a.txt
_cod_data_source_block 5
_cod_depositor_comments
;
The following automatic conversions were performed:

'_chemical_melting_point' tag was changed to
'_chemical_temperature_decomposition' since the value had been given
as '90\% decomposed'. The value '90\% decomposed' was changed to
'363.15' - it was converted from degrees Celsius(C) to Kelvins(K).

Automatic conversion script
Id: cif_fix_values 1569 2011-02-09 13:29:24Z adriana 
;
_cod_original_sg_symbol_H-M P21/a
_cod_database_code 7013021

loop_
_symmetry_equiv_pos_as_xyz
'x, y, z'
'-x+1/2, y+1/2, -z'
'-x, -y, -z'
'x-1/2, -y-1/2, z'

loop_
_atom_site_label
_atom_site_type_symbol
_atom_site_fract_x
_atom_site_fract_y
_atom_site_fract_z
_atom_site_U_iso_or_equiv
_atom_site_adp_type
_atom_site_occupancy
_atom_site_symmetry_multiplicity
_atom_site_calc_flag
_atom_site_refinement_flags
_atom_site_disorder_assembly
_atom_site_disorder_group
Au Au 0.36682(7) 0.51414(5) 0.63145(4) 0.0589(3) Uani 1 1 d . . .
S1 S 0.2422(6) 0.4270(3) 0.4937(3) 0.0635(10) Uani 1 1 d . . .
S2 S 0.2311(6) 0.6654(3) 0.4405(3) 0.0686(11) Uani 1 1 d . . .
C1 C 0.1858(18) 0.5317(11) 0.4177(11) 0.050(3) Uani 1 1 d . . .
C6 C 0.557(2) 0.5297(13) 0.8322(13) 0.066(4) Uani 1 1 d . . .
C10 C 0.488(2) 0.6998(13) 0.7639(10) 0.059(4) Uani 1 1 d . . .
C7 C 0.636(2) 0.5790(14) 0.9165(11) 0.068(4) Uani 1 1 d . . .
C5 C 0.4809(18) 0.5888(12) 0.7554(10) 0.054(3) Uani 1 1 d . . .
C8 C 0.640(2) 0.6888(17) 0.9235(12) 0.072(4) Uani 1 1 d . . .
N1 N 0.1022(17) 0.5243(9) 0.3262(10) 0.055(3) Uani 1 1 d . . .
H1 H 0.0753 0.4626 0.2995 0.066 Uiso 1 1 calc R . .
C3 C 0.064(2) 0.6193(13) 0.2798(12) 0.061(4) Uani 1 1 d . . .
C4 C -0.028(2) 0.6179(15) 0.1812(10) 0.072(4) Uani 1 1 d . . .
H4A H -0.0403 0.6911 0.1569 0.108 Uiso 1 1 calc R . .
H4B H -0.1437 0.5856 0.1853 0.108 Uiso 1 1 calc R . .
H4C H 0.0414 0.5762 0.1367 0.108 Uiso 1 1 calc R . .
C9 C 0.567(2) 0.7496(14) 0.8451(12) 0.066(4) Uani 1 1 d . . .
C2 C 0.127(2) 0.7025(13) 0.3281(13) 0.069(4) Uani 1 1 d . . .
H2 H 0.1169 0.7738 0.3053 0.083 Uiso 1 1 calc R . .
F1 F 0.5558(15) 0.4207(8) 0.8316(8) 0.083(3) Uani 1 1 d . . .
F5 F 0.4159(16) 0.7649(8) 0.6930(8) 0.090(3) Uani 1 1 d . . .
F2 F 0.7098(18) 0.5177(9) 0.9884(8) 0.093(3) Uani 1 1 d . . .
F4 F 0.5636(16) 0.8601(8) 0.8495(8) 0.091(3) Uani 1 1 d . . .
F3 F 0.7151(16) 0.7407(10) 1.0016(7) 0.099(4) Uani 1 1 d . . .

loop_
_atom_site_aniso_label
_atom_site_aniso_U_11
_atom_site_aniso_U_22
_atom_site_aniso_U_33
_atom_site_aniso_U_23
_atom_site_aniso_U_13
_atom_site_aniso_U_12
Au 0.0624(4) 0.0626(4) 0.0511(4) 0.0048(2) -0.0045(3) 0.0013(2)
S1 0.080(3) 0.051(2) 0.058(2) 0.0046(16) -0.0106(18) -0.0007(16)
S2 0.085(3) 0.0475(19) 0.071(3) -0.0018(17) -0.016(2) -0.0049(17)
C1 0.051(7) 0.044(7) 0.055(8) -0.003(6) -0.003(6) 0.002(5)
C6 0.081(11) 0.062(9) 0.054(9) 0.003(7) 0.004(8) 0.004(8)
C10 0.060(8) 0.083(10) 0.031(7) 0.009(6) -0.007(6) 0.004(7)
C7 0.092(12) 0.072(10) 0.040(8) 0.015(7) 0.003(7) 0.015(8)
C5 0.054(8) 0.061(8) 0.045(8) 0.006(6) -0.010(6) 0.002(6)
C8 0.064(9) 0.104(13) 0.047(9) -0.007(8) -0.008(7) -0.003(8)
N1 0.058(7) 0.049(6) 0.056(7) -0.001(5) -0.004(5) -0.003(5)
C3 0.065(9) 0.059(9) 0.059(9) 0.011(7) 0.006(7) -0.002(6)
C4 0.091(12) 0.085(11) 0.039(8) 0.021(7) -0.017(7) 0.006(8)
C9 0.068(9) 0.071(10) 0.059(9) -0.003(7) -0.010(7) 0.004(7)
C2 0.086(11) 0.049(8) 0.071(11) 0.010(8) -0.010(8) 0.004(7)
F1 0.106(8) 0.061(6) 0.079(7) 0.013(5) -0.014(6) 0.014(5)
F5 0.116(9) 0.069(6) 0.084(7) 0.022(5) -0.011(6) 0.021(5)
F2 0.117(9) 0.098(8) 0.062(7) 0.016(5) -0.021(6) 0.019(6)
F4 0.112(8) 0.068(6) 0.091(7) -0.002(5) -0.021(6) -0.002(6)
F3 0.107(9) 0.111(9) 0.074(7) -0.009(6) -0.023(6) -0.011(7)

loop_
_atom_type_symbol
_atom_type_description
_atom_type_scat_dispersion_real
_atom_type_scat_dispersion_imag
_atom_type_scat_source
C C 0.0033 0.0016 'International Tables Vol C Tables 4.2.6.8 and 6.1.1.4'
H H 0.0000 0.0000 'International Tables Vol C Tables 4.2.6.8 and 6.1.1.4'
F F 0.0171 0.0103 'International Tables Vol C Tables 4.2.6.8 and 6.1.1.4'
N N 0.0061 0.0033 'International Tables Vol C Tables 4.2.6.8 and 6.1.1.4'
S S 0.1246 0.1234 'International Tables Vol C Tables 4.2.6.8 and 6.1.1.4'
Au Au -2.0133 8.8022 'International Tables Vol C Tables 4.2.6.8 and 6.1.1.4'

loop_
_geom_angle_atom_site_label_1
_geom_angle_atom_site_label_2
_geom_angle_atom_site_label_3
_geom_angle
_geom_angle_site_symmetry_1
_geom_angle_site_symmetry_3
_geom_angle_publ_flag
C5 Au S1 178.7(4) . . ?
C1 S1 Au 102.5(5) . . ?
C1 S2 C2 91.1(8) . . ?
N1 C1 S1 126.3(10) . . ?
N1 C1 S2 107.8(10) . . ?
S1 C1 S2 125.8(9) . . ?
F1 C6 C5 121.7(15) . . ?
F1 C6 C7 116.2(14) . . ?
C5 C6 C7 122.1(15) . . ?
F5 C10 C9 116.7(15) . . ?
F5 C10 C5 121.4(13) . . ?
C9 C10 C5 121.9(13) . . ?
F2 C7 C8 120.4(16) . . ?
F2 C7 C6 119.7(15) . . ?
C8 C7 C6 119.9(15) . . ?
C6 C5 C10 116.9(14) . . ?
C6 C5 Au 121.4(12) . . ?
C10 C5 Au 121.7(10) . . ?
F3 C8 C7 122.7(16) . . ?
F3 C8 C9 118.8(17) . . ?
C7 C8 C9 118.5(15) . . ?
C3 N1 C1 116.3(12) . . ?
C3 N1 H1 121.9 . . ?
C1 N1 H1 121.9 . . ?
C2 C3 N1 112.8(14) . . ?
C2 C3 C4 127.5(15) . . ?
N1 C3 C4 119.4(15) . . ?
C3 C4 H4A 109.5 . . ?
C3 C4 H4B 109.5 . . ?
H4A C4 H4B 109.5 . . ?
C3 C4 H4C 109.5 . . ?
H4A C4 H4C 109.5 . . ?
H4B C4 H4C 109.5 . . ?
F4 C9 C10 118.5(15) . . ?
F4 C9 C8 120.8(15) . . ?
C10 C9 C8 120.7(16) . . ?
C3 C2 S2 111.8(12) . . ?
C3 C2 H2 124.1 . . ?
S2 C2 H2 124.1 . . ?

loop_
_geom_bond_atom_site_label_1
_geom_bond_atom_site_label_2
_geom_bond_distance
_geom_bond_site_symmetry_2
_geom_bond_publ_flag
Au C5 2.057(14) . ?
Au S1 2.304(4) . ?
S1 C1 1.686(15) . ?
S2 C1 1.704(13) . ?
S2 C2 1.734(17) . ?
C1 N1 1.36(2) . ?
C6 F1 1.340(19) . ?
C6 C5 1.37(2) . ?
C6 C7 1.40(3) . ?
C10 F5 1.341(16) . ?
C10 C9 1.36(2) . ?
C10 C5 1.37(2) . ?
C7 F2 1.328(18) . ?
C7 C8 1.35(3) . ?
C8 F3 1.333(18) . ?
C8 C9 1.39(2) . ?
N1 C3 1.349(19) . ?
N1 H1 0.8600 . ?
C3 C2 1.29(2) . ?
C3 C4 1.47(2) . ?
C4 H4A 0.9600 . ?
C4 H4B 0.9600 . ?
C4 H4C 0.9600 . ?
C9 F4 1.360(19) . ?
C2 H2 0.9300 . ?

loop_
_geom_hbond_atom_site_label_D
_geom_hbond_atom_site_label_H
_geom_hbond_atom_site_label_A
_geom_hbond_distance_DH
_geom_hbond_distance_HA
_geom_hbond_distance_DA
_geom_hbond_angle_DHA
_geom_hbond_site_symmetry_A
N1 H1 F1 0.86 2.43 3.203(15) 149.1 2_546
N1 H1 F2 0.86 2.55 3.310(17) 147.7 2_546
